data_7232130
loop_
_publ_author_name
'Chalmers, James E.'
'Srivastava, Anant Kumar'
'Dixey, Richard J. C.'
'Sivakumaran, Krrishna'
'Saines, Paul J.'

_publ_section_title
;
 Low dimensional and frustrated antiferromagnetic interactions in
 transition metal chloride complexes with simple amine ligands
;
_journal_issue 5
_journal_name_full CrystEngComm
_journal_page_first 894
_journal_paper_doi 10.1039/C8CE01901K
_journal_volume 21
_journal_year 2019
_chemical_formula_moiety 'Cl6 Mn, 2(Cl4 H7 Mn N2 O), 2(Cl), 8(H5 N2)'
_chemical_formula_sum 'Cl16 H54 Mn3 N20 O2'
_chemical_formula_weight 1098.65
_space_group_crystal_system triclinic
_space_group_IT_number 2
_space_group_name_Hall '-P 1'
_space_group_name_H-M_alt 'P -1'
_symmetry_space_group_name_Hall '-P 1'
_symmetry_space_group_name_H-M 'P -1'
_atom_sites_solution_hydrogens mixed
_audit_creation_date 2018-11-01
_audit_creation_method
;
Olex2 1.2
(compiled 2018.05.29 svn.r3510 for OlexSys, GUI svn.r5506)
;
_audit_update_record
;
2018-11-06 deposited with the CCDC.
2018-12-27 downloaded from the CCDC.
;
_cell_angle_alpha 89.821(4)
_cell_angle_beta 84.447(3)
_cell_angle_gamma 75.697(4)
_cell_formula_units_Z 1
_cell_length_a 7.5839(3)
_cell_length_b 9.1752(4)
_cell_length_c 15.0656(6)
_cell_measurement_reflns_used 4133
_cell_measurement_temperature 293(2)
_cell_measurement_theta_max 72.8570
_cell_measurement_theta_min 4.9510
_cell_volume 1010.82(7)
_computing_cell_refinement 'CrysAlisPro 1.171.38.46 (Rigaku OD, 2015)'
_computing_data_collection 'CrysAlisPro 1.171.38.46 (Rigaku OD, 2015)'
_computing_data_reduction 'CrysAlisPro 1.171.38.46 (Rigaku OD, 2015)'
_computing_molecular_graphics 'Olex2 (Dolomanov et al., 2009)'
_computing_publication_material 'Olex2 (Dolomanov et al., 2009)'
_computing_structure_refinement 'ShelXL (Sheldrick, 2015)'
_diffrn_ambient_temperature 293(2)
_diffrn_detector 'CCD plate'
_diffrn_detector_area_resol_mean 5.2887
_diffrn_detector_type AtlasS2
_diffrn_measured_fraction_theta_full 0.996
_diffrn_measured_fraction_theta_max 0.965
_diffrn_measurement_details
;
List of Runs (angles in degrees, time in seconds):

  # Type    Start    End  Width  t~exp~   \w     \q     \k     \f   Frames
#--------------------------------------------------------------------------
  1  \w    -26.00  35.00   1.00    1.00    --   41.91 -38.00 150.00   61
  2  \w      3.00  53.00   1.00    1.00    --   41.91 -99.00 120.00   50
  3  \w     40.00  87.00   1.00    1.06    --  105.91 -94.00  30.00   47
  4  \w     45.00 116.00   1.00    1.06    --  105.91-125.00 -60.00   71
  5  \w     57.00  96.00   1.00    1.00    --   41.91-125.00-150.00   39
  6  \w     53.00 124.00   1.00    1.06    --  105.91 -45.00-120.00   71
  7  \w     81.00 178.00   1.00    1.06    --  105.91  45.00 -60.00   97
  8  \w    150.00 176.00   1.00    1.06    --  105.91 125.00  90.00   26
  9  \w    106.00 142.00   1.00    1.06    --  105.91 125.00-120.00   36
 10  \w     35.00 142.00   1.00    1.06    --  105.91 -15.00 -60.00  107
 11  \w     44.00 114.00   1.00    1.06    --  105.91-125.00 120.00   70
 12  \w     42.00 131.00   1.00    1.06    --  105.91 -30.00 120.00   89
 13  \w     37.00 121.00   1.00    1.06    --  105.91 -77.00 120.00   84
 14  \w   -111.00 -10.00   1.00    1.00    --  -41.91 -77.00   0.00  101
 15  \w   -113.00 -25.00   1.00    1.00    --  -41.91 -38.00-120.00   88
;
_diffrn_measurement_device 'four-circle diffractometer'
_diffrn_measurement_device_type 'SuperNova, Dual, Cu at zero, AtlasS2'
_diffrn_measurement_method '\w scans'
_diffrn_orient_matrix_type 'CrysAlisPro convention (1999,Acta A55,543-557)'
_diffrn_orient_matrix_UB_11 -0.0397005000
_diffrn_orient_matrix_UB_12 -0.1434958000
_diffrn_orient_matrix_UB_13 0.0417246000
_diffrn_orient_matrix_UB_21 -0.0829945000
_diffrn_orient_matrix_UB_22 0.0891190000
_diffrn_orient_matrix_UB_23 0.0869433000
_diffrn_orient_matrix_UB_31 -0.1895199000
_diffrn_orient_matrix_UB_32 0.0387957000
_diffrn_orient_matrix_UB_33 -0.0354980000
_diffrn_radiation_monochromator mirror
_diffrn_radiation_probe x-ray
_diffrn_radiation_type CuK\a
_diffrn_radiation_wavelength 1.54184
_diffrn_reflns_av_R_equivalents 0.0292
_diffrn_reflns_av_unetI/netI 0.0408
_diffrn_reflns_Laue_measured_fraction_full 0.996
_diffrn_reflns_Laue_measured_fraction_max 0.965
_diffrn_reflns_limit_h_max 6
_diffrn_reflns_limit_h_min -9
_diffrn_reflns_limit_k_max 11
_diffrn_reflns_limit_k_min -11
_diffrn_reflns_limit_l_max 18
_diffrn_reflns_limit_l_min -18
_diffrn_reflns_number 6591
_diffrn_reflns_point_group_measured_fraction_full 0.996
_diffrn_reflns_point_group_measured_fraction_max 0.965
_diffrn_reflns_theta_full 68.000
_diffrn_reflns_theta_max 72.958
_diffrn_reflns_theta_min 4.975
_diffrn_source 'micro-focus sealed X-ray tube'
_diffrn_source_type 'SuperNova (Cu) X-ray Source'
_exptl_absorpt_coefficient_mu 17.584
_exptl_absorpt_correction_T_max 1.00000
_exptl_absorpt_correction_T_min 0.34674
_exptl_absorpt_correction_type multi-scan
_exptl_absorpt_process_details
;
CrysAlisPro 1.171.38.46 (Rigaku Oxford Diffraction, 2015)
Empirical absorption correction using spherical harmonics,
 implemented in SCALE3 ABSPACK scaling algorithm.
;
_exptl_crystal_colour colourless
_exptl_crystal_density_diffrn 1.805
_exptl_crystal_description block
_exptl_crystal_F_000 557
_exptl_crystal_size_max 0.179
_exptl_crystal_size_mid 0.135
_exptl_crystal_size_min 0.070
_refine_diff_density_max 0.535
_refine_diff_density_min -0.534
_refine_diff_density_rms 0.088
_refine_ls_extinction_method none
_refine_ls_goodness_of_fit_ref 1.050
_refine_ls_hydrogen_treatment mixed
_refine_ls_matrix_type full
_refine_ls_number_parameters 212
_refine_ls_number_reflns 3911
_refine_ls_number_restraints 9
_refine_ls_restrained_S_all 1.048
_refine_ls_R_factor_all 0.0341
_refine_ls_R_factor_gt 0.0316
_refine_ls_shift/su_max 0.001
_refine_ls_shift/su_mean 0.000
_refine_ls_structure_factor_coef Fsqd
_refine_ls_weighting_details 'w=1/[\s^2^(Fo^2^)+(0.0377P)^2^+0.4995P] where P=(Fo^2^+2Fc^2^)/3'
_refine_ls_weighting_scheme calc
_refine_ls_wR_factor_gt 0.0795
_refine_ls_wR_factor_ref 0.0818
_reflns_Friedel_coverage 0.000
_reflns_number_gt 3644
_reflns_number_total 3911
_reflns_threshold_expression 'I > 2\s(I)'
_cod_data_source_file c8ce01901k2.cif
_cod_data_source_block 18_pjs041_Hyd10MnCl16
_cod_depositor_comments 'Adding full bibliography for 7232129--7232133.cif.'
_cod_original_cell_volume 1010.83(7)
_cod_database_code 7232130
_shelx_shelxl_version_number 2014/7
_chemical_oxdiff_formula 'Cl Mn N O'
_shelx_space_group_comment
;
The symmetry employed for this shelxl refinement is uniquely defined
by the following loop, which should always be used as a source of
symmetry information in preference to the above space-group names.
They are only intended as comments.
;
_reflns_odcompleteness_completeness 99.78
_reflns_odcompleteness_iscentric 1
_reflns_odcompleteness_theta 66.97
_olex2_refinement_description
;
1. Fixed Uiso
 At 1.2 times of:
  All N(H,H) groups, All N(H,H,H) groups
 At 1.5 times of:
  All O(H,H) groups
2. Restrained distances
 N3-H3A = N3-H3B = N7-H7A = N7-H7B = N10-H10A = N10-H10B
 0.89 with sigma of 0.001
 H3A-H3B = H7A-H7B = H10A-H10B
 1.428 with sigma of 0.002
3.a Rotating group:
 O1(H1A,H1B), N5(H5A,H5B)
3.b Secondary CH2 refined with riding coordinates:
 N1(H1C,H1D)
3.c Idealised Me refined as rotating group:
 N2(H2A,H2B,H2C), N9(H9A,H9B,H9C), N8(H8A,H8B,H8C), N4(H4A,H4B,H4C), N6(H6A,
 H6B,H6C)
;
_olex2_date_sample_data_collection 2018-01-18
_olex2_submission_special_instructions 'No special instructions were received'
_oxdiff_exptl_absorpt_empirical_details
;
Empirical correction (ABSPACK) includes:
- Absorption correction using spherical harmonics
- Frame scaling
;
_oxdiff_exptl_absorpt_empirical_full_max 1.921
_oxdiff_exptl_absorpt_empirical_full_min 0.682

loop_
_space_group_symop_operation_xyz
'x, y, z'
'-x, -y, -z'

loop_
_atom_site_label
_atom_site_type_symbol
_atom_site_fract_x
_atom_site_fract_y
_atom_site_fract_z
_atom_site_U_iso_or_equiv
_atom_site_adp_type
_atom_site_occupancy
_atom_site_site_symmetry_order
_atom_site_calc_flag
_atom_site_refinement_flags_posn
_atom_site_refinement_flags_adp
_atom_site_refinement_flags_occupancy
Mn1 Mn -0.5000 0.5000 0.5000 0.01648(13) Uani 1 2 d S T P
Mn2 Mn 0.95130(5) 0.05312(4) 0.18877(2) 0.01648(11) Uani 1 1 d . . .
Cl3 Cl -0.24938(8) 0.55843(7) 0.38926(4) 0.02324(14) Uani 1 1 d . . .
Cl2 Cl -0.29886(8) 0.49457(7) 0.62936(4) 0.02346(14) Uani 1 1 d . . .
Cl1 Cl -0.64574(9) 0.78090(7) 0.52372(4) 0.02391(14) Uani 1 1 d . . .
Cl5 Cl 1.24024(8) -0.09464(7) 0.10203(4) 0.02515(15) Uani 1 1 d . . .
Cl7 Cl 0.75148(9) -0.09865(7) 0.13467(4) 0.02544(14) Uani 1 1 d . . .
Cl4 Cl 1.11015(8) 0.23635(7) 0.24905(4) 0.02193(14) Uani 1 1 d . . .
Cl6 Cl 1.00358(9) -0.10841(7) 0.32412(4) 0.02446(14) Uani 1 1 d . . .
Cl8 Cl 0.64950(11) 0.51942(8) 0.12642(5) 0.03888(18) Uani 1 1 d . . .
O1 O 0.9111(3) 0.2065(2) 0.06946(12) 0.0280(4) Uani 1 1 d . . .
H1A H 0.8270 0.2917 0.0834 0.042 Uiso 1 1 d GR . .
H1B H 0.8744 0.1631 0.0242 0.042 Uiso 1 1 d GR . .
N1 N 0.7054(3) 0.2257(2) 0.26166(14) 0.0190(4) Uani 1 1 d . . .
H1C H 0.7258 0.2273 0.3188 0.023 Uiso 1 1 calc R . .
H1D H 0.7089 0.3157 0.2404 0.023 Uiso 1 1 calc R . .
N2 N 0.5207(3) 0.2121(3) 0.25955(15) 0.0252(5) Uani 1 1 d . . .
H2A H 0.4924 0.2174 0.2035 0.030 Uiso 1 1 calc GR . .
H2B H 0.4444 0.2865 0.2921 0.030 Uiso 1 1 calc GR . .
H2C H 0.5112 0.1242 0.2818 0.030 Uiso 1 1 calc GR . .
N9 N -0.0538(3) 0.7220(3) 0.52623(16) 0.0274(5) Uani 1 1 d . . .
H9A H -0.0871 0.6738 0.4821 0.033 Uiso 1 1 calc GR . .
H9B H -0.0634 0.6725 0.5767 0.033 Uiso 1 1 calc GR . .
H9C H 0.0616 0.7271 0.5135 0.033 Uiso 1 1 calc GR . .
N8 N 0.0050(3) 0.5866(3) 0.21779(15) 0.0263(5) Uani 1 1 d . . .
H8A H -0.0966 0.6033 0.1902 0.032 Uiso 1 1 calc GR . .
H8B H -0.0003 0.6642 0.2541 0.032 Uiso 1 1 calc GR . .
H8C H 0.0153 0.5032 0.2493 0.032 Uiso 1 1 calc GR . .
N4 N 0.4559(4) -0.1902(3) 0.29335(19) 0.0372(6) Uani 1 1 d . . .
H4A H 0.4946 -0.1925 0.2356 0.045 Uiso 1 1 calc GR . .
H4B H 0.3343 -0.1690 0.3001 0.045 Uiso 1 1 calc GR . .
H4C H 0.5010 -0.2795 0.3165 0.045 Uiso 1 1 calc GR . .
N7 N 0.1608(4) 0.5689(3) 0.15266(19) 0.0396(6) Uani 1 1 d D . .
H7A H 0.261(2) 0.553(3) 0.1811(18) 0.048 Uiso 1 1 d D . .
H7B H 0.147(4) 0.6592(16) 0.1285(19) 0.048 Uiso 1 1 d D . .
N6 N 0.2745(4) 0.2821(3) 0.04183(16) 0.0391(6) Uani 1 1 d . . .
H6A H 0.2933 0.3128 -0.0136 0.047 Uiso 1 1 calc GR . .
H6B H 0.2225 0.3613 0.0775 0.047 Uiso 1 1 calc GR . .
H6C H 0.2011 0.2197 0.0427 0.047 Uiso 1 1 calc GR . .
N10 N -0.1693(5) 0.8696(3) 0.53659(19) 0.0468(8) Uani 1 1 d D . .
H10A H -0.154(5) 0.918(3) 0.4863(9) 0.056 Uiso 1 1 d D . .
H10B H -0.122(4) 0.913(3) 0.5783(12) 0.056 Uiso 1 1 d D . .
N3 N 0.5174(4) -0.0759(4) 0.33871(18) 0.0435(7) Uani 1 1 d D . .
H3A H 0.6338(14) -0.123(4) 0.3434(18) 0.052 Uiso 1 1 d D . .
H3B H 0.462(3) -0.063(4) 0.3939(7) 0.052 Uiso 1 1 d D . .
N5 N 0.4412(4) 0.2074(5) 0.07143(19) 0.0562(10) Uani 1 1 d . . .
H5A H 0.4284 0.1256 0.0962 0.067 Uiso 1 1 d GR . .
H5B H 0.5236 0.1863 0.0268 0.067 Uiso 1 1 d GR . .

loop_
_atom_site_aniso_label
_atom_site_aniso_U_11
_atom_site_aniso_U_22
_atom_site_aniso_U_33
_atom_site_aniso_U_23
_atom_site_aniso_U_13
_atom_site_aniso_U_12
Mn1 0.0181(3) 0.0174(3) 0.0132(2) 0.0011(2) 0.0005(2) -0.0038(2)
Mn2 0.0187(2) 0.0165(2) 0.01465(19) -0.00010(14) 0.00012(15) -0.00573(15)
Cl3 0.0207(3) 0.0286(3) 0.0200(3) 0.0033(2) 0.0033(2) -0.0074(2)
Cl2 0.0257(3) 0.0242(3) 0.0208(3) -0.0015(2) -0.0071(2) -0.0050(2)
Cl1 0.0308(3) 0.0190(3) 0.0195(3) 0.0011(2) 0.0017(2) -0.0031(2)
Cl5 0.0234(3) 0.0294(3) 0.0207(3) -0.0040(2) 0.0048(2) -0.0056(2)
Cl7 0.0303(3) 0.0276(3) 0.0224(3) -0.0020(2) -0.0047(2) -0.0140(3)
Cl4 0.0238(3) 0.0234(3) 0.0216(3) -0.0024(2) -0.0020(2) -0.0117(2)
Cl6 0.0348(3) 0.0221(3) 0.0167(3) 0.0043(2) -0.0030(2) -0.0074(3)
Cl8 0.0500(5) 0.0279(4) 0.0404(4) 0.0090(3) -0.0115(3) -0.0100(3)
O1 0.0386(11) 0.0267(10) 0.0188(9) 0.0015(7) -0.0078(8) -0.0066(8)
N1 0.0205(11) 0.0215(11) 0.0161(10) -0.0011(8) -0.0009(8) -0.0075(9)
N2 0.0200(11) 0.0268(12) 0.0271(11) -0.0057(9) 0.0005(9) -0.0037(9)
N9 0.0270(12) 0.0257(12) 0.0296(12) 0.0029(10) -0.0037(10) -0.0063(10)
N8 0.0311(12) 0.0247(12) 0.0218(11) -0.0005(9) -0.0015(9) -0.0050(10)
N4 0.0336(14) 0.0392(15) 0.0405(15) 0.0157(12) -0.0053(12) -0.0119(12)
N7 0.0502(17) 0.0293(14) 0.0381(15) -0.0021(11) 0.0173(13) -0.0156(12)
N6 0.0488(16) 0.0490(16) 0.0208(12) -0.0036(11) -0.0066(11) -0.0132(13)
N10 0.0596(19) 0.0374(16) 0.0301(14) 0.0022(12) 0.0026(13) 0.0103(14)
N3 0.0547(18) 0.0462(17) 0.0292(13) 0.0051(12) 0.0054(13) -0.0159(14)
N5 0.0293(15) 0.100(3) 0.0278(14) -0.0097(16) 0.0029(12) 0.0037(16)

loop_
_atom_type_symbol
_atom_type_description
_atom_type_scat_dispersion_real
_atom_type_scat_dispersion_imag
_atom_type_scat_source
Cl Cl 0.3639 0.7018 'International Tables Vol C Tables 4.2.6.8 and 6.1.1.4'
H H 0.0000 0.0000 'International Tables Vol C Tables 4.2.6.8 and 6.1.1.4'
Mn Mn -0.5299 2.8052 'International Tables Vol C Tables 4.2.6.8 and 6.1.1.4'
N N 0.0311 0.0180 'International Tables Vol C Tables 4.2.6.8 and 6.1.1.4'
O O 0.0492 0.0322 'International Tables Vol C Tables 4.2.6.8 and 6.1.1.4'

loop_
_geom_angle_atom_site_label_1
_geom_angle_atom_site_label_2
_geom_angle_atom_site_label_3
_geom_angle
_geom_angle_site_symmetry_1
_geom_angle_site_symmetry_3
Cl3 Mn1 Cl3 180.0 . 2_466
Cl3 Mn1 Cl2 89.27(2) . 2_466
Cl3 Mn1 Cl2 90.73(2) . .
Cl3 Mn1 Cl2 89.27(2) 2_466 .
Cl3 Mn1 Cl2 90.73(2) 2_466 2_466
Cl2 Mn1 Cl2 180.0 . 2_466
Cl1 Mn1 Cl3 89.82(2) 2_466 .
Cl1 Mn1 Cl3 89.82(2) . 2_466
Cl1 Mn1 Cl3 90.18(2) 2_466 2_466
Cl1 Mn1 Cl3 90.18(2) . .
Cl1 Mn1 Cl2 92.38(2) 2_466 2_466
Cl1 Mn1 Cl2 87.62(2) . 2_466
Cl1 Mn1 Cl2 92.38(2) . .
Cl1 Mn1 Cl2 87.62(2) 2_466 .
Cl1 Mn1 Cl1 180.0 2_466 .
Cl5 Mn2 Cl6 93.09(2) . .
Cl7 Mn2 Cl5 95.37(3) . .
Cl7 Mn2 Cl4 171.48(3) . .
Cl7 Mn2 Cl6 91.06(2) . .
Cl4 Mn2 Cl5 92.62(2) . .
Cl4 Mn2 Cl6 91.44(2) . .
O1 Mn2 Cl5 87.03(5) . .
O1 Mn2 Cl7 91.64(5) . .
O1 Mn2 Cl4 85.83(5) . .
O1 Mn2 Cl6 177.27(5) . .
O1 Mn2 N1 86.26(7) . .
N1 Mn2 Cl5 169.81(6) . .
N1 Mn2 Cl7 92.48(6) . .
N1 Mn2 Cl4 79.25(5) . .
N1 Mn2 Cl6 93.25(5) . .
Mn2 O1 H1A 111.3 . .
Mn2 O1 H1B 111.7 . .
H1A O1 H1B 107.2 . .
Mn2 N1 H1C 106.9 . .
Mn2 N1 H1D 106.9 . .
H1C N1 H1D 106.7 . .
N2 N1 Mn2 121.62(15) . .
N2 N1 H1C 106.9 . .
N2 N1 H1D 106.9 . .
N1 N2 H2A 109.5 . .
N1 N2 H2B 109.5 . .
N1 N2 H2C 109.5 . .
H2A N2 H2B 109.5 . .
H2A N2 H2C 109.5 . .
H2B N2 H2C 109.5 . .
H9A N9 H9B 109.5 . .
H9A N9 H9C 109.5 . .
H9B N9 H9C 109.5 . .
N10 N9 H9A 109.5 . .
N10 N9 H9B 109.5 . .
N10 N9 H9C 109.5 . .
H8A N8 H8B 109.5 . .
H8A N8 H8C 109.5 . .
H8B N8 H8C 109.5 . .
N7 N8 H8A 109.5 . .
N7 N8 H8B 109.5 . .
N7 N8 H8C 109.5 . .
H4A N4 H4B 109.5 . .
H4A N4 H4C 109.5 . .
H4B N4 H4C 109.5 . .
N3 N4 H4A 109.5 . .
N3 N4 H4B 109.5 . .
N3 N4 H4C 109.5 . .
N8 N7 H7A 109(2) . .
N8 N7 H7B 104(2) . .
H7A N7 H7B 106.7(3) . .
H6A N6 H6B 109.5 . .
H6A N6 H6C 109.5 . .
H6B N6 H6C 109.5 . .
N5 N6 H6A 109.5 . .
N5 N6 H6B 109.5 . .
N5 N6 H6C 109.5 . .
N9 N10 H10A 108(2) . .
N9 N10 H10B 104(2) . .
H10A N10 H10B 106.7(3) . .
N4 N3 H3A 101(3) . .
N4 N3 H3B 109(3) . .
H3A N3 H3B 106.6(3) . .
N6 N5 H5A 108.4 . .
N6 N5 H5B 109.6 . .
H5A N5 H5B 109.5 . .

loop_
_geom_bond_atom_site_label_1
_geom_bond_atom_site_label_2
_geom_bond_distance
_geom_bond_site_symmetry_2
Mn1 Cl3 2.5627(6) .
Mn1 Cl3 2.5627(6) 2_466
Mn1 Cl2 2.5816(6) .
Mn1 Cl2 2.5817(6) 2_466
Mn1 Cl1 2.5522(6) 2_466
Mn1 Cl1 2.5522(6) .
Mn2 Cl5 2.5172(7) .
Mn2 Cl7 2.4877(7) .
Mn2 Cl4 2.5149(7) .
Mn2 Cl6 2.5217(7) .
Mn2 O1 2.2764(18) .
Mn2 N1 2.312(2) .
O1 H1A 0.8896 .
O1 H1B 0.8909 .
N1 H1C 0.8900 .
N1 H1D 0.8900 .
N1 N2 1.440(3) .
N2 H2A 0.8900 .
N2 H2B 0.8900 .
N2 H2C 0.8900 .
N9 H9A 0.8900 .
N9 H9B 0.8900 .
N9 H9C 0.8900 .
N9 N10 1.420(4) .
N8 H8A 0.8900 .
N8 H8B 0.8900 .
N8 H8C 0.8900 .
N8 N7 1.438(3) .
N4 H4A 0.8900 .
N4 H4B 0.8900 .
N4 H4C 0.8900 .
N4 N3 1.446(4) .
N7 H7A 0.8900(10) .
N7 H7B 0.8900(10) .
N6 H6A 0.8900 .
N6 H6B 0.8900 .
N6 H6C 0.8900 .
N6 N5 1.395(4) .
N10 H10A 0.8900(10) .
N10 H10B 0.8900(10) .
N3 H3A 0.8901(10) .
N3 H3B 0.8900(10) .
N5 H5A 0.8604 .
N5 H5B 0.8605 .
